data_2217109
loop_
_publ_author_name
'Bo Liu'
'Mingjie Zhang'
'Naijing Cui'
'Jie Zhu'
'Jin Cui'

_publ_section_title
;Ethyl
 4-(4-hydroxyphenyl)-6-methyl-2-thioxo-1,2,3,4-tetrahydropyrimidine-5-carboxylate
 monohydrate
;
_journal_coeditor_code HK2363
_journal_issue 1
_journal_name_full 'Acta Crystallographica Section E'
_journal_page_first o261
_journal_page_last o261
_journal_paper_doi 10.1107/S1600536807065737
_journal_volume 64
_journal_year 2008
_chemical_formula_iupac 'C14 H16 N2 O3 S, H2 O'
_chemical_formula_moiety 'C14 H16 N2 O3 S, H2 O'
_chemical_formula_sum 'C14 H18 N2 O4 S'
_chemical_formula_weight 310.36
_chemical_name_systematic
;Ethyl
4-(4-hydroxyphenyl)-6-methyl-2-thioxo-1,2,3,4-tetrahydropyrimidine-5-carboxylate
monohydrate
;
_space_group_IT_number 2
_symmetry_cell_setting triclinic
_symmetry_space_group_name_Hall '-P 1'
_symmetry_space_group_name_H-M 'P -1'
_atom_sites_solution_hydrogens geom
_atom_sites_solution_primary direct
_atom_sites_solution_secondary difmap
_cell_angle_alpha 90.406(5)
_cell_angle_beta 95.251(5)
_cell_angle_gamma 104.393(5)
_cell_formula_units_Z 2
_cell_length_a 5.6702(17)
_cell_length_b 11.212(3)
_cell_length_c 12.343(4)
_cell_measurement_reflns_used 1137
_cell_measurement_temperature 294(2)
_cell_measurement_theta_max 25.01
_cell_measurement_theta_min 3.32
_cell_volume 756.5(4)
_computing_cell_refinement 'SAINT (Bruker, 1997)'
_computing_data_collection 'SMART (Bruker, 1997)'
_computing_data_reduction 'SAINT (Bruker, 1997)'
_computing_molecular_graphics 'SHELXTL (Bruker, 1997)'
_computing_publication_material 'SHELXTL (Bruker, 1997)'
_computing_structure_refinement 'SHELXL97 (Sheldrick, 1997)'
_computing_structure_solution 'SHELXS97 (Sheldrick, 1997)'
_diffrn_ambient_temperature 294(2)
_diffrn_measured_fraction_theta_full 0.991
_diffrn_measured_fraction_theta_max 0.991
_diffrn_measurement_device_type 'Bruker SMART CCD area-detector diffractometer'
_diffrn_measurement_method '\f and \w scans'
_diffrn_radiation_monochromator graphite
_diffrn_radiation_source 'fine-focus sealed tube'
_diffrn_radiation_type MoK\a
_diffrn_radiation_wavelength 0.71073
_diffrn_reflns_av_R_equivalents 0.0250
_diffrn_reflns_av_sigmaI/netI 0.0549
_diffrn_reflns_limit_h_max 6
_diffrn_reflns_limit_h_min -6
_diffrn_reflns_limit_k_max 13
_diffrn_reflns_limit_k_min -10
_diffrn_reflns_limit_l_max 14
_diffrn_reflns_limit_l_min -14
_diffrn_reflns_number 3958
_diffrn_reflns_theta_full 25.02
_diffrn_reflns_theta_max 25.02
_diffrn_reflns_theta_min 2.47
_exptl_absorpt_coefficient_mu 0.231
_exptl_absorpt_correction_T_max 0.9640
_exptl_absorpt_correction_T_min 0.9510
_exptl_absorpt_correction_type multi-scan
_exptl_absorpt_process_details '(SADABS; Sheldrick, 1996)'
_exptl_crystal_colour colorless
_exptl_crystal_density_diffrn 1.362
_exptl_crystal_density_method 'not measured'
_exptl_crystal_description plate
_exptl_crystal_F_000 328
_exptl_crystal_size_max 0.22
_exptl_crystal_size_mid 0.16
_exptl_crystal_size_min 0.16
_refine_diff_density_max 0.197
_refine_diff_density_min -0.205
_refine_ls_extinction_method none
_refine_ls_goodness_of_fit_ref 1.012
_refine_ls_hydrogen_treatment mixed
_refine_ls_matrix_type full
_refine_ls_number_parameters 209
_refine_ls_number_reflns 2655
_refine_ls_number_restraints 5
_refine_ls_restrained_S_all 1.013
_refine_ls_R_factor_all 0.0796
_refine_ls_R_factor_gt 0.0438
_refine_ls_shift/su_max 0.003
_refine_ls_shift/su_mean 0.000
_refine_ls_structure_factor_coef Fsqd
_refine_ls_weighting_details 'calc w=1/[\s^2^(Fo^2^)+(0.0529P)^2^+0.1375P] where P=(Fo^2^+2Fc^2^)/3'
_refine_ls_weighting_scheme calc
_refine_ls_wR_factor_gt 0.1001
_refine_ls_wR_factor_ref 0.1170
_reflns_number_gt 1741
_reflns_number_total 2655
_reflns_threshold_expression I>2\s(I)
_cod_data_source_file hk2363.cif
_cod_data_source_block I
_cod_database_code 2217109
_cod_database_fobs_code 2217109

loop_
_symmetry_equiv_pos_as_xyz
'x, y, z'
'-x, -y, -z'

loop_
_atom_site_type_symbol
_atom_site_label
_atom_site_fract_x
_atom_site_fract_y
_atom_site_fract_z
_atom_site_U_iso_or_equiv
_atom_site_adp_type
_atom_site_calc_flag
_atom_site_refinement_flags
_atom_site_occupancy
S S1 0.30417(14) 0.38411(6) 0.11066(6) 0.0509(3) Uani d . 1
O O1 0.1221(4) 0.95058(17) 0.15444(17) 0.0588(6) Uani d . 1
O O2 -0.2131(3) 0.83224(15) 0.21777(15) 0.0464(5) Uani d . 1
O O3 0.1542(4) 0.70709(18) 0.67773(14) 0.0520(5) Uani d . 1
H H3 0.2977 0.7438 0.6934 0.078 Uiso calc R 1
O O4 0.6317(5) 0.8288(2) 0.72788(18) 0.0688(7) Uani d D 1
H H4A 0.700(6) 0.7722(19) 0.753(3) 0.088(13) Uiso d D 1
H H4B 0.681(6) 0.8966(17) 0.765(2) 0.096(14) Uiso d D 1
N N1 0.2842(4) 0.61232(19) 0.06966(18) 0.0417(6) Uani d D 1
H H1A 0.385(4) 0.602(2) 0.0205(16) 0.047(8) Uiso d D 1
N N2 0.0298(4) 0.51470(18) 0.19204(17) 0.0376(5) Uani d D 1
H H2A -0.020(5) 0.4483(17) 0.231(2) 0.061(9) Uiso d D 1
C C1 0.1972(5) 0.5103(2) 0.12598(19) 0.0343(6) Uani d . 1
C C2 -0.0549(5) 0.6237(2) 0.2218(2) 0.0351(6) Uani d . 1
H H2 -0.2327 0.6050 0.2044 0.042 Uiso calc R 1
C C3 0.0627(4) 0.7321(2) 0.1543(2) 0.0334(6) Uani d . 1
C C4 0.2179(5) 0.7224(2) 0.0817(2) 0.0378(6) Uani d . 1
C C5 0.3300(6) 0.8169(2) 0.0035(2) 0.0521(8) Uani d . 1
H H5A 0.2437 0.8805 -0.0010 0.078 Uiso calc R 1
H H5B 0.3197 0.7784 -0.0671 0.078 Uiso calc R 1
H H5C 0.4986 0.8521 0.0286 0.078 Uiso calc R 1
C C6 -0.0012(5) 0.8494(2) 0.1737(2) 0.0401(6) Uani d . 1
C C7 -0.2762(6) 0.9417(2) 0.2582(3) 0.0563(8) Uani d . 1
H H7A -0.4527 0.9281 0.2532 0.068 Uiso calc R 1
H H7B -0.2115 1.0112 0.2139 0.068 Uiso calc R 1
C C8 -0.1728(7) 0.9697(3) 0.3736(3) 0.0710(10) Uani d . 1
H H8A -0.2140 0.8963 0.4147 0.106 Uiso calc R 1
H H8B -0.2398 1.0318 0.4038 0.106 Uiso calc R 1
H H8C 0.0018 0.9990 0.3766 0.106 Uiso calc R 1
C C9 0.0011(4) 0.6489(2) 0.34304(19) 0.0319(6) Uani d . 1
C C10 0.2363(5) 0.7051(2) 0.3872(2) 0.0388(6) Uani d . 1
H H10 0.3597 0.7294 0.3413 0.047 Uiso calc R 1
C C11 0.2911(5) 0.7258(2) 0.4978(2) 0.0410(6) Uani d . 1
H H11 0.4501 0.7639 0.5259 0.049 Uiso calc R 1
C C12 0.1096(5) 0.6899(2) 0.5672(2) 0.0371(6) Uani d . 1
C C13 -0.1259(5) 0.6333(2) 0.5247(2) 0.0428(7) Uani d . 1
H H13 -0.2488 0.6088 0.5708 0.051 Uiso calc R 1
C C14 -0.1787(5) 0.6130(2) 0.4140(2) 0.0392(6) Uani d . 1
H H14 -0.3377 0.5747 0.3862 0.047 Uiso calc R 1

loop_
_atom_site_aniso_label
_atom_site_aniso_U_11
_atom_site_aniso_U_22
_atom_site_aniso_U_33
_atom_site_aniso_U_12
_atom_site_aniso_U_13
_atom_site_aniso_U_23
S1 0.0668(5) 0.0371(4) 0.0559(5) 0.0198(4) 0.0232(4) 0.0093(3)
O1 0.0698(14) 0.0296(11) 0.0781(15) 0.0097(10) 0.0198(12) 0.0033(10)
O2 0.0440(11) 0.0348(10) 0.0620(13) 0.0132(9) 0.0048(10) -0.0021(9)
O3 0.0695(14) 0.0479(12) 0.0334(11) 0.0024(11) 0.0112(9) 0.0031(8)
O4 0.0863(18) 0.0457(14) 0.0663(16) 0.0087(14) -0.0142(12) 0.0029(12)
N1 0.0536(15) 0.0357(13) 0.0396(14) 0.0141(11) 0.0160(12) 0.0062(10)
N2 0.0493(14) 0.0279(12) 0.0361(13) 0.0082(11) 0.0112(11) 0.0007(10)
C1 0.0404(15) 0.0317(14) 0.0288(14) 0.0062(12) 0.0006(12) -0.0015(11)
C2 0.0342(14) 0.0324(14) 0.0376(15) 0.0064(12) 0.0038(11) 0.0005(11)
C3 0.0369(15) 0.0274(13) 0.0339(14) 0.0062(11) -0.0022(12) -0.0007(10)
C4 0.0474(17) 0.0305(14) 0.0332(15) 0.0077(12) -0.0014(12) 0.0015(11)
C5 0.073(2) 0.0400(16) 0.0440(17) 0.0119(15) 0.0150(15) 0.0102(13)
C6 0.0445(17) 0.0357(16) 0.0386(16) 0.0103(13) -0.0045(13) 0.0004(12)
C7 0.058(2) 0.0427(17) 0.075(2) 0.0245(15) 0.0114(16) 0.0012(15)
C8 0.090(3) 0.052(2) 0.072(2) 0.0149(19) 0.019(2) -0.0077(16)
C9 0.0351(15) 0.0277(13) 0.0350(14) 0.0106(11) 0.0067(11) 0.0014(10)
C10 0.0349(15) 0.0436(16) 0.0366(15) 0.0048(13) 0.0110(12) 0.0047(12)
C11 0.0376(15) 0.0446(16) 0.0358(16) 0.0010(13) 0.0032(12) 0.0015(12)
C12 0.0518(18) 0.0289(14) 0.0321(15) 0.0098(13) 0.0115(13) 0.0038(11)
C13 0.0444(17) 0.0397(15) 0.0460(17) 0.0082(13) 0.0206(13) 0.0061(12)
C14 0.0323(15) 0.0397(15) 0.0451(17) 0.0069(12) 0.0076(12) -0.0018(12)

loop_
_atom_type_symbol
_atom_type_description
_atom_type_scat_dispersion_real
_atom_type_scat_dispersion_imag
_atom_type_scat_source
C C 0.0033 0.0016 'International Tables Vol C Tables 4.2.6.8 and 6.1.1.4'
H H 0.0000 0.0000 'International Tables Vol C Tables 4.2.6.8 and 6.1.1.4'
N N 0.0061 0.0033 'International Tables Vol C Tables 4.2.6.8 and 6.1.1.4'
O O 0.0106 0.0060 'International Tables Vol C Tables 4.2.6.8 and 6.1.1.4'
S S 0.1246 0.1234 'International Tables Vol C Tables 4.2.6.8 and 6.1.1.4'

loop_
_geom_angle_atom_site_label_1
_geom_angle_atom_site_label_2
_geom_angle_atom_site_label_3
_geom_angle
C6 O2 C7 117.0(2)
C12 O3 H3 109.5
C1 N1 C4 124.1(2)
C1 N1 H1A 114.2(17)
C4 N1 H1A 121.6(17)
C1 N2 C2 127.1(2)
C1 N2 H2A 116.3(18)
C2 N2 H2A 115.7(18)
N2 C1 N1 117.3(2)
N2 C1 S1 122.54(19)
N1 C1 S1 120.1(2)
N2 C2 C9 108.85(18)
N2 C2 C3 109.3(2)
C9 C2 C3 113.4(2)
N2 C2 H2 108.4
C9 C2 H2 108.4
C3 C2 H2 108.4
C4 C3 C6 121.1(2)
C4 C3 C2 122.1(2)
C6 C3 C2 116.7(2)
C3 C4 N1 119.6(2)
C3 C4 C5 127.9(2)
N1 C4 C5 112.4(2)
C4 C5 H5A 109.5
C4 C5 H5B 109.5
H5A C5 H5B 109.5
C4 C5 H5C 109.5
H5A C5 H5C 109.5
H5B C5 H5C 109.5
O1 C6 O2 122.9(2)
O1 C6 C3 125.3(3)
O2 C6 C3 111.7(2)
O2 C7 C8 110.0(2)
O2 C7 H7A 109.7
C8 C7 H7A 109.7
O2 C7 H7B 109.7
C8 C7 H7B 109.7
H7A C7 H7B 108.2
C7 C8 H8A 109.5
C7 C8 H8B 109.5
H8A C8 H8B 109.5
C7 C8 H8C 109.5
H8A C8 H8C 109.5
H8B C8 H8C 109.5
C10 C9 C14 117.9(2)
C10 C9 C2 120.7(2)
C14 C9 C2 121.4(2)
C11 C10 C9 121.3(2)
C11 C10 H10 119.3
C9 C10 H10 119.3
C10 C11 C12 120.0(2)
C10 C11 H11 120.0
C12 C11 H11 120.0
O3 C12 C13 118.0(2)
O3 C12 C11 122.5(2)
C13 C12 C11 119.5(2)
C14 C13 C12 120.0(2)
C14 C13 H13 120.0
C12 C13 H13 120.0
C13 C14 C9 121.3(2)
C13 C14 H14 119.4
C9 C14 H14 119.4
H4A O4 H4B 112.8(17)

loop_
_geom_bond_atom_site_label_1
_geom_bond_atom_site_label_2
_geom_bond_distance
S1 C1 1.688(2)
O1 C6 1.213(3)
O2 C6 1.335(3)
O2 C7 1.458(3)
O3 C12 1.368(3)
O3 H3 0.8200
O4 H4A 0.87(3)
O4 H4B 0.855(10)
N1 C1 1.353(3)
N1 C4 1.387(3)
N1 H1A 0.895(10)
N2 C1 1.316(3)
N2 C2 1.476(3)
N2 H2A 0.892(10)
C2 C9 1.510(3)
C2 C3 1.526(3)
C2 H2 0.9800
C3 C4 1.333(3)
C3 C6 1.472(3)
C4 C5 1.500(4)
C5 H5A 0.9600
C5 H5B 0.9600
C5 H5C 0.9600
C7 C8 1.489(4)
C7 H7A 0.9700
C7 H7B 0.9700
C8 H8A 0.9600
C8 H8B 0.9600
C8 H8C 0.9600
C9 C10 1.385(3)
C9 C14 1.390(3)
C10 C11 1.377(3)
C10 H10 0.9300
C11 C12 1.384(4)
C11 H11 0.9300
C12 C13 1.381(4)
C13 C14 1.376(4)
C13 H13 0.9300
C14 H14 0.9300

loop_
_geom_hbond_atom_site_label_D
_geom_hbond_atom_site_label_H
_geom_hbond_atom_site_label_A
_geom_hbond_site_symmetry_A
_geom_hbond_distance_DH
_geom_hbond_distance_HA
_geom_hbond_distance_DA
_geom_hbond_angle_DHA
O4 H4B O1 2_676 0.855(10) 1.999(14) 2.835(3) 166(3)
O4 H4A S1 2_666 0.87(3) 2.44(2) 3.189(2) 145(3)
N2 H2A O3 2_566 0.892(10) 2.097(11) 2.988(3) 177(3)
N1 H1A S1 2_665 0.895(10) 2.479(11) 3.363(2) 170(2)
O3 H3 O4 . 0.82 1.90 2.724(3) 179.3

loop_
_geom_torsion_atom_site_label_1
_geom_torsion_atom_site_label_2
_geom_torsion_atom_site_label_3
_geom_torsion_atom_site_label_4
_geom_torsion
C2 N2 C1 N1 -7.7(4)
C2 N2 C1 S1 171.99(18)
C4 N1 C1 N2 3.7(4)
C4 N1 C1 S1 -176.06(19)
C1 N2 C2 C9 -118.3(3)
C1 N2 C2 C3 6.0(3)
N2 C2 C3 C4 -0.5(3)
C9 C2 C3 C4 121.1(3)
N2 C2 C3 C6 -179.8(2)
C9 C2 C3 C6 -58.2(3)
C6 C3 C4 N1 176.6(2)
C2 C3 C4 N1 -2.8(4)
C6 C3 C4 C5 -6.3(4)
C2 C3 C4 C5 174.4(2)
C1 N1 C4 C3 1.4(4)
C1 N1 C4 C5 -176.2(2)
C7 O2 C6 O1 -9.2(4)
C7 O2 C6 C3 169.7(2)
C4 C3 C6 O1 -22.8(4)
C2 C3 C6 O1 156.6(2)
C4 C3 C6 O2 158.4(2)
C2 C3 C6 O2 -22.3(3)
C6 O2 C7 C8 -88.3(3)
N2 C2 C9 C10 77.4(3)
C3 C2 C9 C10 -44.5(3)
N2 C2 C9 C14 -100.6(3)
C3 C2 C9 C14 137.5(2)
C14 C9 C10 C11 -0.4(4)
C2 C9 C10 C11 -178.4(2)
C9 C10 C11 C12 0.2(4)
C10 C11 C12 O3 179.4(2)
C10 C11 C12 C13 0.0(4)
O3 C12 C13 C14 -179.4(2)
C11 C12 C13 C14 0.0(4)
C12 C13 C14 C9 -0.2(4)
C10 C9 C14 C13 0.4(4)
C2 C9 C14 C13 178.4(2)
